data_7018725
loop_
_publ_author_name
'Coffer, Philippa K.'
'Dillon, Keith B.'
'Howard, Judith A. K.'
'Yufit, Dmitry S.'
'Zorina, Natalia V.'

_publ_section_title
;
 Synthesis and characterisation of selected group 14 derivatives of the
 2,5-(CF(3))(2)C(6)H(3) (Ar) ligand.
;
_journal_issue 15
_journal_name_full 'Dalton transactions (Cambridge, England : 2003)'
_journal_page_first 4460
_journal_page_last 4468
_journal_paper_doi 10.1039/c2dt12369j
_journal_volume 41
_journal_year 2012
_chemical_formula_moiety 'C16 H6 Cl2 F12 Ge'
_chemical_formula_sum 'C16 H6 Cl2 F12 Ge'
_chemical_formula_weight 569.70
_chemical_name_systematic
;
?
;
_space_group_IT_number 2
_symmetry_cell_setting triclinic
_symmetry_space_group_name_Hall '-P 1'
_symmetry_space_group_name_H-M 'P -1'
_atom_sites_solution_hydrogens geom
_atom_sites_solution_primary direct
_atom_sites_solution_secondary difmap
_audit_creation_method SHELXL-97
_cell_angle_alpha 76.83(1)
_cell_angle_beta 89.82(2)
_cell_angle_gamma 86.76(1)
_cell_formula_units_Z 4
_cell_length_a 9.7607(3)
_cell_length_b 12.0194(4)
_cell_length_c 16.2537(5)
_cell_measurement_reflns_used 3760
_cell_measurement_temperature 120(2)
_cell_measurement_theta_max 30.07
_cell_measurement_theta_min 2.44
_cell_volume 1853.63(13)
_computing_cell_refinement 'Bruker SAINT'
_computing_data_collection 'Bruker SMART'
_computing_data_reduction 'Bruker SAINT'
_computing_molecular_graphics 'Bruker SHELXTL'
_computing_publication_material 'Bruker SHELXTL'
_computing_structure_refinement 'SHELX-97 (Sheldrick, 1997)'
_computing_structure_solution 'SHELXS (Sheldrick, 1990)'
_diffrn_ambient_temperature 120(2)
_diffrn_measured_fraction_theta_full 0.997
_diffrn_measured_fraction_theta_max 0.997
_diffrn_measurement_device_type 'Bruker SMART CCD 6000'
_diffrn_measurement_method \w-scan
_diffrn_radiation_monochromator graphite
_diffrn_radiation_source 'fine-focus sealed tube'
_diffrn_radiation_type MoK\a
_diffrn_radiation_wavelength 0.71073
_diffrn_reflns_av_R_equivalents 0.0830
_diffrn_reflns_av_sigmaI/netI 0.1176
_diffrn_reflns_limit_h_max 13
_diffrn_reflns_limit_h_min -13
_diffrn_reflns_limit_k_max 16
_diffrn_reflns_limit_k_min -16
_diffrn_reflns_limit_l_max 21
_diffrn_reflns_limit_l_min -21
_diffrn_reflns_number 23901
_diffrn_reflns_theta_full 28.50
_diffrn_reflns_theta_max 28.50
_diffrn_reflns_theta_min 1.29
_exptl_absorpt_coefficient_mu 2.059
_exptl_absorpt_correction_T_max 0.962
_exptl_absorpt_correction_T_min 0.721
_exptl_absorpt_correction_type numerical
_exptl_absorpt_process_details 'Bruker XPREP'
_exptl_crystal_colour colourless
_exptl_crystal_density_diffrn 2.041
_exptl_crystal_density_method 'not measured'
_exptl_crystal_description needle
_exptl_crystal_F_000 1104
_exptl_crystal_size_max 0.28
_exptl_crystal_size_mid 0.04
_exptl_crystal_size_min 0.02
_refine_diff_density_max 1.281
_refine_diff_density_min -1.040
_refine_diff_density_rms 0.144
_refine_ls_extinction_method none
_refine_ls_goodness_of_fit_ref 0.981
_refine_ls_hydrogen_treatment constr
_refine_ls_matrix_type full
_refine_ls_number_parameters 547
_refine_ls_number_reflns 9356
_refine_ls_number_restraints 0
_refine_ls_restrained_S_all 0.981
_refine_ls_R_factor_all 0.1119
_refine_ls_R_factor_gt 0.0527
_refine_ls_shift/su_max 0.001
_refine_ls_shift/su_mean 0.000
_refine_ls_structure_factor_coef Fsqd
_refine_ls_weighting_details 'calc w=1/[\s^2^(Fo^2^)+(0.0400P)^2^+0.0000P] where P=(Fo^2^+2Fc^2^)/3'
_refine_ls_weighting_scheme calc
_refine_ls_wR_factor_gt 0.1042
_refine_ls_wR_factor_ref 0.1191
_reflns_number_gt 5282
_reflns_number_total 9356
_reflns_threshold_expression >2sigma(I)
_cod_data_source_file c2dt12369j.txt
_cod_data_source_block 7_dz2a
_cod_depositor_comments
;
The following automatic conversions were performed:

'_symmetry_cell_setting' value 'Triclinic' changed to 'triclinic'
according to /home/saulius/struct/CIF-dictionaries/cif_core.dic
dictionary named 'cif_core.dic' version 2.4.1 from 2010-06-29.

Automatic conversion script
Id: cif_fix_values 1715 2011-07-08 13:25:40Z adriana 
;
_cod_original_cell_volume 1853.6(1)
_cod_original_sg_symbol_H-M P-1
_cod_database_code 7018725

loop_
_symmetry_equiv_pos_as_xyz
'x, y, z'
'-x, -y, -z'

loop_
_atom_site_label
_atom_site_type_symbol
_atom_site_fract_x
_atom_site_fract_y
_atom_site_fract_z
_atom_site_U_iso_or_equiv
_atom_site_adp_type
_atom_site_occupancy
_atom_site_symmetry_multiplicity
_atom_site_calc_flag
_atom_site_refinement_flags
_atom_site_disorder_assembly
_atom_site_disorder_group
Ge1 Ge -0.87101(5) -0.81728(4) 1.51253(3) 0.01706(13) Uani 1 1 d . . .
Ge2 Ge -0.34554(5) -0.18589(4) 0.98961(3) 0.01650(13) Uani 1 1 d . . .
Cl1 Cl -0.99105(13) -0.86975(11) 1.41947(7) 0.0241(3) Uani 1 1 d . . .
Cl2 Cl -0.71105(12) -0.95006(10) 1.54624(8) 0.0245(3) Uani 1 1 d . . .
Cl3 Cl -0.47362(12) -0.13068(11) 1.08157(7) 0.0234(3) Uani 1 1 d . . .
Cl4 Cl -0.20671(12) -0.05127(10) 0.95208(8) 0.0238(3) Uani 1 1 d . . .
F1 F -0.7276(3) -0.7342(2) 1.63278(17) 0.0257(7) Uani 1 1 d . . .
F2 F -0.7812(3) -0.7079(3) 1.75496(19) 0.0375(8) Uani 1 1 d . . .
F3 F -0.7161(3) -0.8762(3) 1.74038(19) 0.0361(8) Uani 1 1 d . . .
F4 F -1.4191(9) -0.9066(8) 1.7379(6) 0.037(3) Uiso 0.50 1 d P A 1
F5 F -1.3689(7) -0.9591(6) 1.6223(4) 0.0256(16) Uiso 0.50 1 d P A 1
F6 F -1.4277(7) -0.7817(6) 1.6208(4) 0.0287(17) Uiso 0.50 1 d P A 1
F4A F -1.4073(8) -0.9367(7) 1.7373(5) 0.025(2) Uiso 0.50 1 d P A 2
F5A F -1.3856(8) -0.9191(7) 1.6018(5) 0.038(2) Uiso 0.50 1 d P A 2
F6A F -1.4346(8) -0.7699(6) 1.6520(5) 0.040(2) Uiso 0.50 1 d P A 2
F7 F -1.0672(3) -0.6324(2) 1.46770(17) 0.0268(7) Uani 1 1 d . . .
F8 F -1.0535(3) -0.4587(3) 1.3984(2) 0.0359(8) Uani 1 1 d . . .
F9 F -1.0545(3) -0.5943(3) 1.33219(18) 0.0343(8) Uani 1 1 d . . .
F10 F -0.3622(6) -0.7164(5) 1.4191(4) 0.0252(15) Uiso 0.50 1 d P B 1
F11 F -0.3607(7) -0.5648(6) 1.4669(4) 0.0351(16) Uiso 0.50 1 d P B 1
F12 F -0.3643(8) -0.5500(7) 1.3304(5) 0.046(2) Uiso 0.50 1 d P B 1
F10A F -0.3610(10) -0.6976(9) 1.4504(7) 0.074(3) Uiso 0.50 1 d P B 2
F11A F -0.3621(8) -0.5181(7) 1.4289(5) 0.049(2) Uiso 0.50 1 d P B 2
F12A F -0.3667(8) -0.5975(7) 1.3271(5) 0.043(2) Uiso 0.50 1 d P B 2
F21 F -0.1915(3) -0.2753(3) 0.87018(17) 0.0297(7) Uani 1 1 d . . .
F22 F -0.2406(3) -0.2990(3) 0.74704(19) 0.0392(8) Uani 1 1 d . . .
F23 F -0.1968(3) -0.1323(3) 0.7630(2) 0.0405(8) Uani 1 1 d . . .
F24 F -0.8642(7) -0.0497(6) 0.8833(4) 0.0203(16) Uiso 0.50 1 d P C 1
F25 F -0.9029(10) -0.0925(8) 0.7627(6) 0.030(3) Uiso 0.50 1 d P C 1
F26 F -0.8978(7) -0.2237(6) 0.8783(5) 0.0250(18) Uiso 0.50 1 d P C 1
F24A F -0.8724(8) -0.0847(7) 0.9009(5) 0.037(2) Uiso 0.50 1 d P C 2
F25A F -0.8969(10) -0.0683(8) 0.7666(6) 0.027(3) Uiso 0.50 1 d P C 2
F26A F -0.9042(8) -0.2321(7) 0.8520(5) 0.035(2) Uiso 0.50 1 d P C 2
F27 F -0.4650(3) -0.5447(3) 1.1202(2) 0.0374(8) Uani 1 1 d . . .
F28 F -0.4872(3) -0.4007(3) 1.17677(18) 0.0326(7) Uani 1 1 d . . .
F29 F -0.5084(3) -0.3757(2) 1.04187(17) 0.0280(7) Uani 1 1 d . . .
F30 F 0.1829(9) -0.2825(8) 1.0510(6) 0.046(2) Uiso 0.50 1 d P D 1
F31 F 0.2097(7) -0.4620(7) 1.0501(5) 0.0390(19) Uiso 0.50 1 d P D 1
F32 F 0.2043(8) -0.4056(7) 1.1665(5) 0.039(2) Uiso 0.50 1 d P D 1
F30A F 0.1820(7) -0.2748(6) 1.0791(5) 0.0298(19) Uiso 0.50 1 d P D 2
F31A F 0.2030(7) -0.4187(6) 1.0211(4) 0.0300(16) Uiso 0.50 1 d P D 2
F32A F 0.2123(7) -0.4469(7) 1.1577(4) 0.0335(19) Uiso 0.50 1 d P D 2
C1 C -0.9844(5) -0.8220(4) 1.6124(3) 0.0160(10) Uani 1 1 d . . .
C2 C -0.9372(5) -0.8053(4) 1.6891(3) 0.0181(10) Uani 1 1 d . . .
C3 C -1.0239(5) -0.8137(4) 1.7580(3) 0.0206(11) Uani 1 1 d . . .
H3A H -0.9894 -0.8035 1.8102 0.025 Uiso 1 1 calc R . .
C4 C -1.1604(5) -0.8367(4) 1.7510(3) 0.0231(11) Uani 1 1 d . . .
H4A H -1.2199 -0.8421 1.7980 0.028 Uiso 1 1 calc R . .
C5 C -1.2085(5) -0.8517(4) 1.6748(3) 0.0201(10) Uani 1 1 d . A .
C6 C -1.1205(5) -0.8453(4) 1.6068(3) 0.0189(10) Uani 1 1 d . . .
H6A H -1.1548 -0.8572 1.5550 0.023 Uiso 1 1 calc R . .
C7 C -0.7914(5) -0.7812(4) 1.7047(3) 0.0223(11) Uani 1 1 d . . .
C8 C -1.3560(5) -0.8730(5) 1.6652(3) 0.0265(12) Uani 1 1 d . . .
C9 C -0.7832(5) -0.6806(4) 1.4513(3) 0.0172(10) Uani 1 1 d . . .
C10 C -0.8533(5) -0.5806(4) 1.4069(3) 0.0189(10) Uani 1 1 d . . .
C11 C -0.7808(5) -0.4899(4) 1.3625(3) 0.0244(11) Uani 1 1 d . . .
H11A H -0.8293 -0.4220 1.3328 0.029 Uiso 1 1 calc R . .
C12 C -0.6382(5) -0.4976(4) 1.3613(3) 0.0249(12) Uani 1 1 d . . .
H12A H -0.5890 -0.4359 1.3303 0.030 Uiso 1 1 calc R . .
C13 C -0.5697(5) -0.5956(4) 1.4053(3) 0.0222(11) Uani 1 1 d . B .
C14 C -0.6402(5) -0.6862(4) 1.4511(3) 0.0175(10) Uani 1 1 d . . .
H14A H -0.5906 -0.7525 1.4825 0.021 Uiso 1 1 calc R . .
C15 C -1.0052(5) -0.5664(4) 1.4016(3) 0.0231(11) Uani 1 1 d . . .
C16 C -0.4156(5) -0.6033(5) 1.4043(3) 0.0289(12) Uani 1 1 d . . .
C21 C -0.4599(5) -0.1849(4) 0.8910(3) 0.0162(10) Uani 1 1 d . . .
C22 C -0.4101(5) -0.2027(4) 0.8138(3) 0.0188(10) Uani 1 1 d . . .
C23 C -0.4980(5) -0.1939(4) 0.7452(3) 0.0225(11) Uani 1 1 d . . .
H23A H -0.4619 -0.2049 0.6931 0.027 Uiso 1 1 calc R . .
C24 C -0.6363(5) -0.1697(4) 0.7518(3) 0.0221(11) Uani 1 1 d . . .
H24A H -0.6961 -0.1643 0.7048 0.027 Uiso 1 1 calc R . .
C25 C -0.6871(5) -0.1531(4) 0.8285(3) 0.0196(10) Uani 1 1 d . C .
C26 C -0.5993(5) -0.1606(4) 0.8966(3) 0.0177(10) Uani 1 1 d . . .
H26A H -0.6357 -0.1487 0.9484 0.021 Uiso 1 1 calc R . .
C28 C -0.8387(5) -0.1312(5) 0.8368(3) 0.0250(12) Uani 1 1 d . . .
C36 C 0.1472(5) -0.3874(5) 1.0881(3) 0.0247(12) Uani 1 1 d . . .
C27 C -0.2607(5) -0.2267(5) 0.7984(3) 0.0238(11) Uani 1 1 d . . .
C29 C -0.2330(5) -0.3187(4) 1.0514(3) 0.0168(10) Uani 1 1 d . D .
C30 C -0.2850(5) -0.4189(4) 1.1004(3) 0.0177(10) Uani 1 1 d . . .
C31 C -0.1966(5) -0.5061(4) 1.1439(3) 0.0215(11) Uani 1 1 d . D .
H31A H -0.2331 -0.5734 1.1769 0.026 Uiso 1 1 calc R . .
C32 C -0.0570(5) -0.4976(4) 1.1405(3) 0.0246(12) Uani 1 1 d . . .
H32A H 0.0028 -0.5581 1.1708 0.030 Uiso 1 1 calc R D .
C33 C -0.0047(5) -0.3986(4) 1.0920(3) 0.0206(11) Uani 1 1 d . D .
C34 C -0.0919(5) -0.3102(4) 1.0476(3) 0.0171(10) Uani 1 1 d . . .
H34A H -0.0546 -0.2433 1.0145 0.020 Uiso 1 1 calc R D .
C35 C -0.4347(5) -0.4339(4) 1.1089(3) 0.0229(11) Uani 1 1 d . . .

loop_
_atom_site_aniso_label
_atom_site_aniso_U_11
_atom_site_aniso_U_22
_atom_site_aniso_U_33
_atom_site_aniso_U_23
_atom_site_aniso_U_13
_atom_site_aniso_U_12
Ge1 0.0179(3) 0.0174(3) 0.0164(3) -0.0045(2) 0.0014(2) -0.0028(2)
Ge2 0.0164(3) 0.0171(3) 0.0161(3) -0.0043(2) 0.0001(2) 0.0005(2)
Cl1 0.0286(7) 0.0265(7) 0.0194(6) -0.0083(5) -0.0005(5) -0.0085(5)
Cl2 0.0231(6) 0.0190(6) 0.0304(7) -0.0045(5) 0.0013(5) 0.0017(5)
Cl3 0.0254(7) 0.0255(6) 0.0197(6) -0.0074(5) 0.0022(5) 0.0047(5)
Cl4 0.0240(6) 0.0187(6) 0.0282(7) -0.0035(5) -0.0001(5) -0.0037(5)
F1 0.0239(16) 0.0329(17) 0.0222(15) -0.0087(13) 0.0017(12) -0.0079(13)
F2 0.0362(19) 0.056(2) 0.0320(18) -0.0303(16) 0.0021(15) -0.0158(16)
F3 0.0272(17) 0.0345(19) 0.0398(19) 0.0049(15) -0.0128(15) 0.0018(14)
F7 0.0191(15) 0.0311(17) 0.0262(16) 0.0010(13) 0.0038(12) 0.0010(13)
F8 0.0327(18) 0.0232(17) 0.048(2) -0.0013(15) 0.0026(15) 0.0032(14)
F9 0.0294(17) 0.048(2) 0.0227(16) -0.0031(14) -0.0063(14) -0.0022(15)
F21 0.0239(16) 0.0413(19) 0.0237(16) -0.0097(14) -0.0023(13) 0.0094(14)
F22 0.0340(19) 0.056(2) 0.0349(19) -0.0289(17) -0.0036(15) 0.0128(16)
F23 0.0289(18) 0.042(2) 0.045(2) 0.0033(16) 0.0141(15) -0.0085(15)
F27 0.0365(19) 0.0246(17) 0.048(2) 0.0010(15) 0.0010(16) -0.0109(14)
F28 0.0262(17) 0.048(2) 0.0232(16) -0.0066(14) 0.0073(13) -0.0022(15)
F29 0.0254(16) 0.0306(17) 0.0259(16) -0.0005(13) -0.0017(13) -0.0074(13)
C1 0.015(2) 0.013(2) 0.021(2) -0.0040(19) 0.001(2) -0.0013(19)
C2 0.022(3) 0.014(2) 0.016(2) -0.0013(19) -0.002(2) 0.000(2)
C3 0.025(3) 0.019(3) 0.018(2) -0.005(2) 0.002(2) -0.002(2)
C4 0.029(3) 0.017(3) 0.022(3) -0.002(2) 0.006(2) 0.000(2)
C5 0.016(2) 0.019(3) 0.025(3) -0.005(2) 0.002(2) 0.001(2)
C6 0.019(3) 0.021(3) 0.015(2) -0.0012(19) -0.001(2) -0.001(2)
C7 0.021(3) 0.029(3) 0.018(3) -0.006(2) 0.000(2) -0.003(2)
C8 0.024(3) 0.030(3) 0.027(3) -0.008(2) 0.010(2) -0.006(2)
C9 0.020(3) 0.020(2) 0.012(2) -0.0037(19) 0.0009(19) -0.003(2)
C10 0.016(2) 0.023(3) 0.019(2) -0.006(2) 0.002(2) -0.005(2)
C11 0.029(3) 0.022(3) 0.020(3) -0.001(2) 0.003(2) 0.000(2)
C12 0.028(3) 0.026(3) 0.023(3) -0.006(2) 0.007(2) -0.011(2)
C13 0.025(3) 0.026(3) 0.018(3) -0.011(2) 0.005(2) -0.005(2)
C14 0.016(2) 0.024(3) 0.014(2) -0.008(2) -0.0008(19) -0.003(2)
C15 0.025(3) 0.019(3) 0.022(3) 0.000(2) 0.000(2) 0.005(2)
C16 0.025(3) 0.037(3) 0.024(3) -0.003(2) 0.005(2) -0.014(2)
C21 0.017(2) 0.015(2) 0.016(2) -0.0025(19) -0.0014(19) -0.0022(19)
C22 0.025(3) 0.015(2) 0.016(2) -0.0036(19) -0.001(2) -0.002(2)
C23 0.027(3) 0.028(3) 0.013(2) -0.006(2) -0.001(2) -0.003(2)
C24 0.022(3) 0.025(3) 0.019(3) -0.002(2) -0.006(2) -0.004(2)
C25 0.018(3) 0.017(2) 0.023(3) -0.004(2) -0.001(2) 0.001(2)
C26 0.020(3) 0.018(2) 0.014(2) -0.0007(19) 0.003(2) -0.004(2)
C28 0.022(3) 0.030(3) 0.023(3) -0.003(2) -0.003(2) -0.005(2)
C36 0.024(3) 0.031(3) 0.018(3) -0.005(2) -0.003(2) 0.007(2)
C27 0.025(3) 0.030(3) 0.015(2) -0.004(2) 0.000(2) 0.001(2)
C29 0.021(3) 0.016(2) 0.014(2) -0.0051(19) 0.0010(19) -0.001(2)
C30 0.021(3) 0.017(2) 0.015(2) -0.0044(19) 0.003(2) 0.002(2)
C31 0.030(3) 0.016(2) 0.018(2) -0.003(2) 0.005(2) 0.004(2)
C32 0.024(3) 0.028(3) 0.019(3) -0.003(2) -0.003(2) 0.010(2)
C33 0.020(3) 0.024(3) 0.018(2) -0.007(2) 0.003(2) 0.001(2)
C34 0.017(2) 0.025(3) 0.010(2) -0.0045(19) 0.0011(19) -0.003(2)
C35 0.023(3) 0.021(3) 0.023(3) -0.001(2) 0.000(2) -0.006(2)

loop_
_atom_type_symbol
_atom_type_description
_atom_type_scat_dispersion_real
_atom_type_scat_dispersion_imag
_atom_type_scat_source
C C 0.0033 0.0016 'International Tables Vol C Tables 4.2.6.8 and 6.1.1.4'
H H 0.0000 0.0000 'International Tables Vol C Tables 4.2.6.8 and 6.1.1.4'
F F 0.0171 0.0103 'International Tables Vol C Tables 4.2.6.8 and 6.1.1.4'
Cl Cl 0.1484 0.1585 'International Tables Vol C Tables 4.2.6.8 and 6.1.1.4'
Ge Ge 0.1547 1.8001 'International Tables Vol C Tables 4.2.6.8 and 6.1.1.4'

loop_
_geom_angle_atom_site_label_1
_geom_angle_atom_site_label_2
_geom_angle_atom_site_label_3
_geom_angle
C1 Ge1 C9 123.94(19)
C1 Ge1 Cl1 108.02(14)
C9 Ge1 Cl1 105.16(14)
C1 Ge1 Cl2 107.25(14)
C9 Ge1 Cl2 106.55(14)
Cl1 Ge1 Cl2 104.35(5)
C21 Ge2 C29 124.65(19)
C21 Ge2 Cl3 107.72(14)
C29 Ge2 Cl3 106.15(13)
C21 Ge2 Cl4 106.81(14)
C29 Ge2 Cl4 105.62(14)
Cl3 Ge2 Cl4 104.18(5)
C6 C1 C2 117.7(4)
C6 C1 Ge1 117.6(3)
C2 C1 Ge1 124.7(3)
C3 C2 C1 121.0(4)
C3 C2 C7 115.5(4)
C1 C2 C7 123.5(4)
C4 C3 C2 120.5(4)
C4 C3 H3A 119.8
C2 C3 H3A 119.8
C5 C4 C3 118.9(5)
C5 C4 H4A 120.5
C3 C4 H4A 120.5
C4 C5 C6 120.2(5)
C4 C5 C8 119.7(4)
C6 C5 C8 120.1(4)
C1 C6 C5 121.7(4)
C1 C6 H6A 119.2
C5 C6 H6A 119.2
F3 C7 F2 107.0(4)
F3 C7 F1 106.3(4)
F2 C7 F1 105.8(4)
F3 C7 C2 112.2(4)
F2 C7 C2 113.0(4)
F1 C7 C2 112.1(4)
F5A C8 F4 119.0(6)
F5A C8 F6 84.1(6)
F4 C8 F6 107.5(6)
F5A C8 F4A 108.9(6)
F4 C8 F4A 16.1(5)
F6 C8 F4A 120.7(6)
F5A C8 F5 22.7(4)
F4 C8 F5 106.0(6)
F6 C8 F5 106.1(6)
F4A C8 F5 92.4(6)
F5A C8 F6A 105.9(6)
F4 C8 F6A 88.6(6)
F6 C8 F6A 23.6(4)
F4A C8 F6A 103.9(6)
F5 C8 F6A 126.4(6)
F5A C8 C5 115.7(5)
F4 C8 C5 113.6(6)
F6 C8 C5 112.8(5)
F4A C8 C5 112.0(5)
F5 C8 C5 110.4(5)
F6A C8 C5 109.7(5)
C14 C9 C10 118.5(4)
C14 C9 Ge1 116.7(3)
C10 C9 Ge1 124.8(4)
C11 C10 C9 120.2(4)
C11 C10 C15 116.9(4)
C9 C10 C15 123.0(4)
C12 C11 C10 120.7(5)
C12 C11 H11A 119.6
C10 C11 H11A 119.6
C13 C12 C11 119.0(5)
C13 C12 H12A 120.5
C11 C12 H12A 120.5
C12 C13 C14 121.1(5)
C12 C13 C16 118.8(5)
C14 C13 C16 120.1(5)
C13 C14 C9 120.5(4)
C13 C14 H14A 119.8
C9 C14 H14A 119.8
F8 C15 F7 105.9(4)
F8 C15 F9 106.1(4)
F7 C15 F9 106.1(4)
F8 C15 C10 113.2(4)
F7 C15 C10 113.1(4)
F9 C15 C10 111.9(4)
F10A C16 F11A 107.5(7)
F10A C16 F12A 105.4(7)
F11A C16 F12A 104.6(6)
F10A C16 F11 79.3(6)
F11A C16 F11 32.1(4)
F12A C16 F11 127.9(6)
F10A C16 F12 123.4(7)
F11A C16 F12 81.5(6)
F12A C16 F12 25.5(4)
F11 C16 F12 109.8(6)
F10A C16 F10 25.5(5)
F11A C16 F10 126.8(6)
F12A C16 F10 83.5(6)
F11 C16 F10 103.1(6)
F12 C16 F10 105.9(6)
F10A C16 C13 113.8(6)
F11A C16 C13 112.6(5)
F12A C16 C13 112.2(5)
F11 C16 C13 112.4(5)
F12 C16 C13 113.0(5)
F10 C16 C13 112.1(5)
C26 C21 C22 117.6(4)
C26 C21 Ge2 117.7(3)
C22 C21 Ge2 124.6(3)
C23 C22 C21 120.8(4)
C23 C22 C27 116.0(4)
C21 C22 C27 123.1(4)
C24 C23 C22 120.9(4)
C24 C23 H23A 119.6
C22 C23 H23A 119.6
C23 C24 C25 118.8(4)
C23 C24 H24A 120.6
C25 C24 H24A 120.6
C26 C25 C24 120.4(4)
C26 C25 C28 120.7(4)
C24 C25 C28 118.9(4)
C21 C26 C25 121.6(4)
C21 C26 H26A 119.2
C25 C26 H26A 119.2
F24A C28 F26 87.0(6)
F24A C28 F25A 109.2(7)
F26 C28 F25A 119.6(6)
F24A C28 F25 119.2(7)
F26 C28 F25 108.8(6)
F25A C28 F25 13.8(6)
F24A C28 F26A 104.9(6)
F26 C28 F26A 19.8(4)
F25A C28 F26A 104.7(6)
F25 C28 F26A 92.3(6)
F24A C28 F24 19.6(4)
F26 C28 F24 105.7(6)
F25A C28 F24 94.6(6)
F25 C28 F24 106.7(6)
F26A C28 F24 122.4(6)
F24A C28 C25 113.8(5)
F26 C28 C25 111.9(5)
F25A C28 C25 112.8(6)
F25 C28 C25 113.1(6)
F26A C28 C25 110.7(5)
F24 C28 C25 110.3(5)
F31 C36 F30 109.1(6)
F31 C36 F32A 85.4(6)
F30 C36 F32A 120.7(7)
F31 C36 F31A 26.9(4)
F30 C36 F31A 85.5(6)
F32A C36 F31A 108.8(6)
F31 C36 F32 106.7(6)
F30 C36 F32 103.3(6)
F32A C36 F32 23.5(4)
F31A C36 F32 126.4(6)
F31 C36 F30A 124.8(6)
F30 C36 F30A 20.4(5)
F32A C36 F30A 105.9(6)
F31A C36 F30A 104.2(6)
F32 C36 F30A 85.5(6)
F31 C36 C33 112.1(5)
F30 C36 C33 113.5(5)
F32A C36 C33 112.6(5)
F31A C36 C33 112.5(5)
F32 C36 C33 111.6(5)
F30A C36 C33 112.2(5)
F23 C27 F22 106.3(4)
F23 C27 F21 106.5(4)
F22 C27 F21 105.9(4)
F23 C27 C22 112.9(4)
F22 C27 C22 112.5(4)
F21 C27 C22 112.2(4)
C34 C29 C30 118.5(4)
C34 C29 Ge2 116.6(3)
C30 C29 Ge2 124.8(4)
C31 C30 C29 120.2(5)
C31 C30 C35 118.0(4)
C29 C30 C35 121.8(4)
C32 C31 C30 121.4(5)
C32 C31 H31A 119.3
C30 C31 H31A 119.3
C31 C32 C33 118.8(5)
C31 C32 H32A 120.6
C33 C32 H32A 120.6
C34 C33 C32 120.7(5)
C34 C33 C36 119.8(4)
C32 C33 C36 119.5(4)
C29 C34 C33 120.4(4)
C29 C34 H34A 119.8
C33 C34 H34A 119.8
F29 C35 F28 106.6(4)
F29 C35 F27 106.5(4)
F28 C35 F27 104.8(4)
F29 C35 C30 113.6(4)
F28 C35 C30 112.5(4)
F27 C35 C30 112.2(4)

loop_
_geom_bond_atom_site_label_1
_geom_bond_atom_site_label_2
_geom_bond_distance
Ge1 C1 1.954(4)
Ge1 C9 1.958(5)
Ge1 Cl1 2.1420(13)
Ge1 Cl2 2.1472(13)
Ge2 C21 1.954(4)
Ge2 C29 1.960(5)
Ge2 Cl3 2.1411(12)
Ge2 Cl4 2.1491(13)
F1 C7 1.345(5)
F2 C7 1.338(6)
F3 C7 1.337(6)
F4 C8 1.321(10)
F5 C8 1.386(8)
F6 C8 1.330(8)
F4A C8 1.356(9)
F5A C8 1.317(9)
F6A C8 1.394(9)
F7 C15 1.345(5)
F8 C15 1.342(6)
F9 C15 1.346(6)
F10 C16 1.397(8)
F11 C16 1.335(8)
F12 C16 1.336(9)
F10A C16 1.296(11)
F11A C16 1.315(9)
F12A C16 1.329(9)
F21 C27 1.345(5)
F22 C27 1.342(6)
F23 C27 1.337(6)
F24 C28 1.378(8)
F25 C28 1.333(11)
F26 C28 1.323(8)
F24A C28 1.322(9)
F25A C28 1.327(10)
F26A C28 1.375(9)
F27 C35 1.353(6)
F28 C35 1.346(6)
F29 C35 1.340(5)
F30 C36 1.333(10)
F31 C36 1.321(8)
F32 C36 1.360(9)
F30A C36 1.390(9)
F31A C36 1.335(8)
F32A C36 1.334(8)
C1 C6 1.380(6)
C1 C2 1.391(6)
C2 C3 1.390(6)
C2 C7 1.502(7)
C3 C4 1.386(7)
C3 H3A 0.9500
C4 C5 1.379(7)
C4 H4A 0.9500
C5 C6 1.389(6)
C5 C8 1.492(7)
C6 H6A 0.9500
C9 C14 1.393(6)
C9 C10 1.396(7)
C10 C11 1.391(7)
C10 C15 1.484(7)
C11 C12 1.390(7)
C11 H11A 0.9500
C12 C13 1.370(7)
C12 H12A 0.9500
C13 C14 1.386(7)
C13 C16 1.502(7)
C14 H14A 0.9500
C21 C26 1.383(6)
C21 C22 1.401(6)
C22 C23 1.391(6)
C22 C27 1.501(7)
C23 C24 1.374(7)
C23 H23A 0.9500
C24 C25 1.392(7)
C24 H24A 0.9500
C25 C26 1.386(6)
C25 C28 1.500(7)
C26 H26A 0.9500
C36 C33 1.496(7)
C29 C34 1.387(6)
C29 C30 1.404(6)
C30 C31 1.381(6)
C30 C35 1.484(7)
C31 C32 1.372(7)
C31 H31A 0.9500
C32 C33 1.391(7)
C32 H32A 0.9500
C33 C34 1.388(6)
C34 H34A 0.9500

loop_
_geom_torsion_atom_site_label_1
_geom_torsion_atom_site_label_2
_geom_torsion_atom_site_label_3
_geom_torsion_atom_site_label_4
_geom_torsion
C9 Ge1 C1 C2 -63.7(5)
C1 Ge1 C9 C10 -65.6(5)
C29 Ge2 C21 C22 -62.8(5)
C21 Ge2 C29 C30 -68.3(5)
